data_2214986
loop_
_publ_author_name
'Habibi, Mohammad Hossein'
'Mokhtari, Reza'
'Harrington, Ross W.'
'Clegg, William'

_publ_section_title
;
 [<i>N</i>,<i>N</i>'-Bis(6-methoxysalicylidene)-1,3-diaminopropane]nickel(II)
;
_journal_coeditor_code BI2225
_journal_issue 9
_journal_name_full 'Acta Crystallographica Section E'
_journal_page_first m2304
_journal_page_last m2304
_journal_paper_doi 10.1107/S1600536807038482
_journal_volume 63
_journal_year 2007
_chemical_formula_iupac '[Ni (C19 H20 N2 O4)]'
_chemical_formula_moiety 'C19 H20 N2 Ni O4'
_chemical_formula_sum 'C19 H20 N2 Ni O4'
_chemical_formula_weight 399.08
_chemical_name_common
;
[<i>N</i>,<i>N</i>'-Bis(6-methoxysalicylidene)-1,3-diaminopropane]nickel(II)
;
_chemical_name_systematic
;
{3,3'-dimethoxy-2,2'-[propane-1,3-
diylbis(nitrilomethylidyne)]diphenolato}nickel(II)
;
_space_group_IT_number 29
_symmetry_cell_setting orthorhombic
_symmetry_space_group_name_Hall 'P 2c -2ac'
_symmetry_space_group_name_H-M 'P c a 21'
_atom_sites_solution_hydrogens geom
_atom_sites_solution_primary direct
_atom_sites_solution_secondary difmap
_cell_angle_alpha 90.00
_cell_angle_beta 90.00
_cell_angle_gamma 90.00
_cell_formula_units_Z 4
_cell_length_a 13.677(2)
_cell_length_b 12.7319(18)
_cell_length_c 9.8561(14)
_cell_measurement_reflns_used 7044
_cell_measurement_temperature 150(2)
_cell_measurement_theta_max 28.30
_cell_measurement_theta_min 2.20
_cell_volume 1716.3(4)
_computing_cell_refinement 'SAINT (Bruker, 2001)'
_computing_data_collection 'SMART (Bruker, 2001)'
_computing_data_reduction SAINT
_computing_molecular_graphics 'DIAMOND (Brandenburg, 2007)'
_computing_publication_material 'SHELXTL and local programs'
_computing_structure_refinement SHELXTL
_computing_structure_solution 'SHELXTL (Sheldrick, 2005)'
_diffrn_ambient_temperature 150(2)
_diffrn_measured_fraction_theta_full 0.999
_diffrn_measured_fraction_theta_max 0.973
_diffrn_measurement_device_type 'Bruker SMART 1K CCD'
_diffrn_measurement_method 'thin-slice \w'
_diffrn_radiation_monochromator graphite
_diffrn_radiation_source 'sealed tube'
_diffrn_radiation_type MoK\a
_diffrn_radiation_wavelength 0.71073
_diffrn_reflns_av_R_equivalents 0.0395
_diffrn_reflns_av_sigmaI/netI 0.0418
_diffrn_reflns_limit_h_max 17
_diffrn_reflns_limit_h_min -17
_diffrn_reflns_limit_k_max 17
_diffrn_reflns_limit_k_min -16
_diffrn_reflns_limit_l_max 12
_diffrn_reflns_limit_l_min -13
_diffrn_reflns_number 13065
_diffrn_reflns_theta_full 26.00
_diffrn_reflns_theta_max 28.36
_diffrn_reflns_theta_min 2.19
_diffrn_standards_number 0
_exptl_absorpt_coefficient_mu 1.158
_exptl_absorpt_correction_T_max 0.725
_exptl_absorpt_correction_T_min 0.690
_exptl_absorpt_correction_type multi-scan
_exptl_absorpt_process_details '(SADABS; Sheldrick, 2007)'
_exptl_crystal_colour red
_exptl_crystal_density_diffrn 1.544
_exptl_crystal_density_method 'not measured'
_exptl_crystal_description block
_exptl_crystal_F_000 832
_exptl_crystal_size_max 0.34
_exptl_crystal_size_mid 0.30
_exptl_crystal_size_min 0.30
_refine_diff_density_max 0.679
_refine_diff_density_min -0.526
_refine_ls_abs_structure_details 'Flack (1983), with 1870 Friedel pairs'
_refine_ls_abs_structure_Flack 0.00(2)
_refine_ls_extinction_coef 0.0025(7)
_refine_ls_extinction_expression Fc^*^=kFc[1+0.001xFc^2^\l^3^/sin(2\q)]^-1/4^
_refine_ls_extinction_method 'SHELXTL (Sheldrick, 2005)'
_refine_ls_goodness_of_fit_ref 1.055
_refine_ls_hydrogen_treatment constr
_refine_ls_matrix_type full
_refine_ls_number_parameters 238
_refine_ls_number_reflns 4083
_refine_ls_number_restraints 1
_refine_ls_restrained_S_all 1.055
_refine_ls_R_factor_all 0.0538
_refine_ls_R_factor_gt 0.0374
_refine_ls_shift/su_max 0.001
_refine_ls_shift/su_mean 0.000
_refine_ls_structure_factor_coef Fsqd
_refine_ls_weighting_details 'calc w = 1/[\s^2^(Fo^2^)+(0.0578P)^2^+0.6306P] where P=(Fo^2^+2Fc^2^)/3'
_refine_ls_weighting_scheme calc
_refine_ls_wR_factor_gt 0.0894
_refine_ls_wR_factor_ref 0.1010
_reflns_number_gt 3384
_reflns_number_total 4083
_reflns_threshold_expression I>2\s(I)
_cod_data_source_file bi2225.cif
_cod_data_source_block I
_cod_database_code 2214986
_cod_database_fobs_code 2214986

loop_
_symmetry_equiv_pos_as_xyz
'x, y, z'
'-x, -y, z+1/2'
'-x+1/2, y, z+1/2'
'x+1/2, -y, z'

loop_
_atom_site_type_symbol
_atom_site_label
_atom_site_fract_x
_atom_site_fract_y
_atom_site_fract_z
_atom_site_U_iso_or_equiv
_atom_site_adp_type
_atom_site_calc_flag
_atom_site_refinement_flags
_atom_site_occupancy
Ni Ni 0.82396(2) 0.25163(3) 0.10277(8) 0.01355(10) Uani d . 1
O O1 0.8627(2) -0.12162(17) -0.1557(3) 0.0282(6) Uani d . 1
O O2 0.93677(17) 0.21919(17) 0.0070(2) 0.0190(5) Uani d . 1
O O3 0.90841(15) 0.34683(16) 0.1831(2) 0.0176(5) Uani d . 1
O O4 0.69303(16) 0.5363(2) 0.4694(3) 0.0254(5) Uani d . 1
N N1 0.76069(19) 0.12822(18) 0.0450(3) 0.0163(5) Uani d . 1
N N2 0.71214(18) 0.31603(19) 0.1800(3) 0.0147(5) Uani d . 1
C C1 0.8822(3) -0.2066(3) -0.2485(4) 0.0347(9) Uani d . 1
H H1A 0.8303 -0.2593 -0.2411 0.052 Uiso calc R 1
H H1B 0.9452 -0.2389 -0.2259 0.052 Uiso calc R 1
H H1C 0.8844 -0.1794 -0.3414 0.052 Uiso calc R 1
C C2 0.9282(3) -0.0402(2) -0.1530(3) 0.0208(7) Uani d . 1
C C3 1.0159(3) -0.0395(3) -0.2224(3) 0.0244(7) Uani d . 1
H H3A 1.0353 -0.0979 -0.2761 0.029 Uiso calc R 1
C C4 1.0754(3) 0.0490(3) -0.2116(4) 0.0254(7) Uani d . 1
H H4A 1.1356 0.0501 -0.2597 0.031 Uiso calc R 1
C C5 1.0507(2) 0.1349(3) -0.1343(3) 0.0222(7) Uani d . 1
H H5A 1.0942 0.1928 -0.1278 0.027 Uiso calc R 1
C C6 0.9602(2) 0.1368(2) -0.0644(3) 0.0178(6) Uani d . 1
C C7 0.8979(2) 0.0481(3) -0.0745(3) 0.0179(6) Uani d . 1
C C8 0.8006(2) 0.0511(2) -0.0200(3) 0.0185(6) Uani d . 1
H H8A 0.7615 -0.0098 -0.0331 0.022 Uiso calc R 1
C C9 0.6564(2) 0.1131(2) 0.0811(3) 0.0195(7) Uani d . 1
H H9A 0.6497 0.1051 0.1806 0.023 Uiso calc R 1
H H9B 0.6310 0.0487 0.0373 0.023 Uiso calc R 1
C C10 0.5990(2) 0.2076(3) 0.0335(4) 0.0199(7) Uani d . 1
H H10A 0.5292 0.1885 0.0243 0.024 Uiso calc R 1
H H10B 0.6232 0.2299 -0.0567 0.024 Uiso calc R 1
C C11 0.6092(2) 0.2977(3) 0.1331(3) 0.0174(7) Uani d . 1
H H11A 0.5845 0.3627 0.0899 0.021 Uiso calc R 1
H H11B 0.5676 0.2832 0.2132 0.021 Uiso calc R 1
C C12 0.7151(2) 0.3884(2) 0.2731(3) 0.0154(6) Uani d . 1
H H12A 0.6537 0.4113 0.3069 0.018 Uiso calc R 1
C C13 0.7990(2) 0.4375(2) 0.3308(3) 0.0153(6) Uani d . 1
C C14 0.8929(2) 0.4154(2) 0.2787(3) 0.0154(6) Uani d . 1
C C15 0.9741(2) 0.4713(2) 0.3329(3) 0.0200(7) Uani d . 1
H H15A 1.0382 0.4565 0.3009 0.024 Uiso calc R 1
C C16 0.9607(2) 0.5459(2) 0.4306(4) 0.0209(7) Uani d . 1
H H16A 1.0160 0.5819 0.4657 0.025 Uiso calc R 1
C C17 0.8673(2) 0.5711(2) 0.4810(3) 0.0194(6) Uani d . 1
H H17A 0.8594 0.6237 0.5485 0.023 Uiso calc R 1
C C18 0.7876(2) 0.5181(2) 0.4304(3) 0.0173(6) Uani d . 1
C C19 0.6746(3) 0.6213(3) 0.5603(4) 0.0255(8) Uani d . 1
H H19A 0.6041 0.6268 0.5769 0.038 Uiso calc R 1
H H19B 0.6984 0.6868 0.5201 0.038 Uiso calc R 1
H H19C 0.7085 0.6085 0.6463 0.038 Uiso calc R 1

loop_
_atom_site_aniso_label
_atom_site_aniso_U_11
_atom_site_aniso_U_22
_atom_site_aniso_U_33
_atom_site_aniso_U_12
_atom_site_aniso_U_13
_atom_site_aniso_U_23
Ni 0.01077(16) 0.01476(16) 0.01513(17) -0.00103(14) 0.0011(2) -0.00126(15)
O1 0.0344(14) 0.0200(11) 0.0301(14) 0.0000(10) 0.0024(11) -0.0091(10)
O2 0.0152(11) 0.0200(10) 0.0218(12) 0.0006(9) 0.0038(9) -0.0030(9)
O3 0.0112(10) 0.0186(11) 0.0229(12) -0.0027(8) 0.0008(9) -0.0038(9)
O4 0.0096(10) 0.0312(12) 0.0354(15) 0.0022(9) 0.0021(10) -0.0172(11)
N1 0.0155(13) 0.0165(12) 0.0168(13) -0.0028(10) 0.0004(10) -0.0001(10)
N2 0.0085(12) 0.0175(12) 0.0182(14) -0.0014(10) -0.0017(10) -0.0001(10)
C1 0.043(2) 0.0250(18) 0.036(2) 0.0011(17) 0.0013(19) -0.0158(16)
C2 0.0258(18) 0.0209(15) 0.0156(16) 0.0046(13) -0.0049(13) -0.0009(13)
C3 0.0289(19) 0.0268(16) 0.0176(16) 0.0100(15) -0.0004(14) -0.0048(13)
C4 0.0206(17) 0.0349(18) 0.0209(17) 0.0083(14) 0.0014(14) -0.0011(15)
C5 0.0205(16) 0.0258(16) 0.0203(17) 0.0023(13) 0.0010(13) -0.0003(13)
C6 0.0177(15) 0.0201(14) 0.0155(15) 0.0026(12) -0.0014(12) 0.0002(12)
C7 0.0185(16) 0.0205(16) 0.0146(15) 0.0045(12) -0.0015(12) -0.0004(12)
C8 0.0210(16) 0.0168(14) 0.0177(16) 0.0005(12) -0.0017(12) 0.0017(12)
C9 0.0159(14) 0.0216(14) 0.0212(19) -0.0053(11) 0.0027(13) -0.0013(12)
C10 0.0150(15) 0.0225(15) 0.0223(17) -0.0036(13) -0.0014(13) -0.0048(13)
C11 0.0059(13) 0.0240(15) 0.0222(19) -0.0016(11) -0.0026(11) -0.0030(12)
C12 0.0076(13) 0.0209(14) 0.0176(15) 0.0027(11) 0.0009(11) -0.0012(12)
C13 0.0098(14) 0.0164(14) 0.0196(16) -0.0005(11) -0.0004(12) -0.0007(12)
C14 0.0125(15) 0.0167(14) 0.0170(16) 0.0010(12) 0.0022(12) 0.0018(12)
C15 0.0101(15) 0.0234(15) 0.0266(18) -0.0019(12) 0.0022(13) -0.0025(13)
C16 0.0146(15) 0.0210(15) 0.0270(18) -0.0041(12) -0.0040(14) -0.0034(14)
C17 0.0163(15) 0.0201(14) 0.0218(16) -0.0012(12) -0.0002(13) -0.0060(12)
C18 0.0100(14) 0.0204(15) 0.0214(16) 0.0028(11) 0.0004(12) -0.0034(12)
C19 0.0202(16) 0.0280(17) 0.028(2) 0.0039(13) 0.0039(13) -0.0105(13)

loop_
_atom_type_symbol
_atom_type_description
_atom_type_scat_dispersion_real
_atom_type_scat_dispersion_imag
_atom_type_scat_source
C C 0.0033 0.0016 'International Tables Vol C Tables 4.2.6.8 and 6.1.1.4'
H H 0.0000 0.0000 'International Tables Vol C Tables 4.2.6.8 and 6.1.1.4'
N N 0.0061 0.0033 'International Tables Vol C Tables 4.2.6.8 and 6.1.1.4'
O O 0.0106 0.0060 'International Tables Vol C Tables 4.2.6.8 and 6.1.1.4'
Ni Ni 0.3393 1.1124 'International Tables Vol C Tables 4.2.6.8 and 6.1.1.4'

loop_
_geom_angle_atom_site_label_1
_geom_angle_atom_site_label_2
_geom_angle_atom_site_label_3
_geom_angle
_geom_angle_publ_flag
O2 Ni O3 81.06(10) y
O2 Ni N1 92.44(11) y
O2 Ni N2 166.39(10) y
O3 Ni N1 164.26(10) y
O3 Ni N2 92.77(10) y
N1 Ni N2 96.42(11) y
C1 O1 C2 117.4(3) ?
Ni O2 C6 131.2(2) ?
Ni O3 C14 130.3(2) ?
C18 O4 C19 118.2(2) ?
Ni N1 C8 126.2(2) ?
Ni N1 C9 118.56(19) ?
C8 N1 C9 115.2(3) ?
Ni N2 C11 124.5(2) ?
Ni N2 C12 124.4(2) ?
C11 N2 C12 110.9(3) ?
O1 C1 H1A 109.5 ?
O1 C1 H1B 109.5 ?
O1 C1 H1C 109.5 ?
H1A C1 H1B 109.5 ?
H1A C1 H1C 109.5 ?
H1B C1 H1C 109.5 ?
O1 C2 C3 124.2(3) ?
O1 C2 C7 114.7(3) ?
C3 C2 C7 121.1(3) ?
C2 C3 H3A 120.9 ?
C2 C3 C4 118.3(3) ?
H3A C3 C4 120.9 ?
C3 C4 H4A 118.6 ?
C3 C4 C5 122.8(3) ?
H4A C4 C5 118.6 ?
C4 C5 H5A 120.1 ?
C4 C5 C6 119.9(3) ?
H5A C5 C6 120.1 ?
O2 C6 C5 119.4(3) ?
O2 C6 C7 122.1(3) ?
C5 C6 C7 118.5(3) ?
C2 C7 C6 119.4(3) ?
C2 C7 C8 119.5(3) ?
C6 C7 C8 120.7(3) ?
N1 C8 C7 126.6(3) ?
N1 C8 H8A 116.7 ?
C7 C8 H8A 116.7 ?
N1 C9 H9A 109.9 ?
N1 C9 H9B 109.9 ?
N1 C9 C10 108.8(2) ?
H9A C9 H9B 108.3 ?
H9A C9 C10 109.9 ?
H9B C9 C10 109.9 ?
C9 C10 H10A 109.5 ?
C9 C10 H10B 109.5 ?
C9 C10 C11 110.7(3) ?
H10A C10 H10B 108.1 ?
H10A C10 C11 109.5 ?
H10B C10 C11 109.5 ?
N2 C11 C10 113.8(3) ?
N2 C11 H11A 108.8 ?
N2 C11 H11B 108.8 ?
C10 C11 H11A 108.8 ?
C10 C11 H11B 108.8 ?
H11A C11 H11B 107.7 ?
N2 C12 H12A 115.9 ?
N2 C12 C13 128.1(3) ?
H12A C12 C13 115.9 ?
C12 C13 C14 120.0(3) ?
C12 C13 C18 120.1(3) ?
C14 C13 C18 119.6(3) ?
O3 C14 C13 123.1(3) ?
O3 C14 C15 118.7(3) ?
C13 C14 C15 118.3(3) ?
C14 C15 H15A 119.7 ?
C14 C15 C16 120.5(3) ?
H15A C15 C16 119.7 ?
C15 C16 H16A 119.0 ?
C15 C16 C17 122.0(3) ?
H16A C16 C17 119.0 ?
C16 C17 H17A 120.7 ?
C16 C17 C18 118.6(3) ?
H17A C17 C18 120.7 ?
O4 C18 C13 114.7(3) ?
O4 C18 C17 124.3(3) ?
C13 C18 C17 121.0(3) ?
O4 C19 H19A 109.5 ?
O4 C19 H19B 109.5 ?
O4 C19 H19C 109.5 ?
H19A C19 H19B 109.5 ?
H19A C19 H19C 109.5 ?
H19B C19 H19C 109.5 ?

loop_
_geom_bond_atom_site_label_1
_geom_bond_atom_site_label_2
_geom_bond_distance
_geom_bond_publ_flag
Ni O2 1.855(2) y
Ni O3 1.852(2) y
Ni N1 1.882(2) y
Ni N2 1.895(3) y
O1 C1 1.441(4) ?
O1 C2 1.370(4) ?
O2 C6 1.303(4) ?
O3 C14 1.302(4) ?
O4 C18 1.369(4) ?
O4 C19 1.427(4) ?
N1 C8 1.294(4) ?
N1 C9 1.482(4) ?
N2 C11 1.500(4) ?
N2 C12 1.301(4) ?
C1 H1A 0.980 ?
C1 H1B 0.980 ?
C1 H1C 0.980 ?
C2 C3 1.381(5) ?
C2 C7 1.427(4) ?
C3 H3A 0.950 ?
C3 C4 1.394(5) ?
C4 H4A 0.950 ?
C4 C5 1.375(5) ?
C5 H5A 0.950 ?
C5 C6 1.416(4) ?
C6 C7 1.418(4) ?
C7 C8 1.436(5) ?
C8 H8A 0.950 ?
C9 H9A 0.990 ?
C9 H9B 0.990 ?
C9 C10 1.512(5) ?
C10 H10A 0.990 ?
C10 H10B 0.990 ?
C10 C11 1.516(4) ?
C11 H11A 0.990 ?
C11 H11B 0.990 ?
C12 H12A 0.950 ?
C12 C13 1.425(4) ?
C13 C14 1.411(4) ?
C13 C18 1.428(4) ?
C14 C15 1.424(4) ?
C15 H15A 0.950 ?
C15 C16 1.365(4) ?
C16 H16A 0.950 ?
C16 C17 1.408(4) ?
C17 H17A 0.950 ?
C17 C18 1.376(4) ?
C19 H19A 0.980 ?
C19 H19B 0.980 ?
C19 H19C 0.980 ?

loop_
_geom_torsion_atom_site_label_1
_geom_torsion_atom_site_label_2
_geom_torsion_atom_site_label_3
_geom_torsion_atom_site_label_4
_geom_torsion
O3 Ni O2 C6 161.9(3)
N1 Ni O2 C6 -3.7(3)
N2 Ni O2 C6 -134.3(5)
O2 Ni O3 C14 -179.7(3)
N1 Ni O3 C14 -113.2(4)
N2 Ni O3 C14 12.5(3)
O2 Ni N1 C8 8.9(3)
O2 Ni N1 C9 -174.2(2)
O3 Ni N1 C8 -56.2(6)
O3 Ni N1 C9 120.8(4)
N2 Ni N1 C8 178.5(3)
N2 Ni N1 C9 -4.5(2)
O2 Ni N2 C11 101.5(5)
O2 Ni N2 C12 -72.5(6)
O3 Ni N2 C11 164.0(2)
O3 Ni N2 C12 -10.0(3)
N1 Ni N2 C11 -28.8(2)
N1 Ni N2 C12 157.2(3)
C1 O1 C2 C3 -7.0(5)
C1 O1 C2 C7 171.3(3)
O1 C2 C3 C4 179.5(3)
C7 C2 C3 C4 1.3(5)
C2 C3 C4 C5 0.5(5)
C3 C4 C5 C6 -1.7(5)
Ni O2 C6 C5 176.4(2)
Ni O2 C6 C7 -3.7(5)
C4 C5 C6 O2 -179.0(3)
C4 C5 C6 C7 1.1(5)
O2 C6 C7 C2 -179.3(3)
O2 C6 C7 C8 8.0(5)
C5 C6 C7 C2 0.6(5)
C5 C6 C7 C8 -172.1(3)
O1 C2 C7 C6 179.8(3)
O1 C2 C7 C8 -7.4(4)
C3 C2 C7 C6 -1.8(5)
C3 C2 C7 C8 171.0(3)
Ni N1 C8 C7 -7.3(5)
C9 N1 C8 C7 175.7(3)
C2 C7 C8 N1 -175.1(3)
C6 C7 C8 N1 -2.4(5)
Ni N1 C9 C10 54.3(3)
C8 N1 C9 C10 -128.4(3)
N1 C9 C10 C11 -80.6(3)
Ni N2 C11 C10 10.4(4)
C12 N2 C11 C10 -174.9(3)
C9 C10 C11 N2 45.3(4)
Ni N2 C12 C13 3.4(5)
C11 N2 C12 C13 -171.3(3)
N2 C12 C13 C14 5.6(5)
N2 C12 C13 C18 178.4(3)
Ni O3 C14 C13 -7.5(4)
Ni O3 C14 C15 172.9(2)
C12 C13 C14 O3 -3.7(4)
C12 C13 C14 C15 175.9(3)
C18 C13 C14 O3 -176.5(3)
C18 C13 C14 C15 3.0(4)
O3 C14 C15 C16 178.2(3)
C13 C14 C15 C16 -1.4(5)
C14 C15 C16 C17 -0.4(5)
C15 C16 C17 C18 0.5(5)
C19 O4 C18 C13 -175.0(3)
C19 O4 C18 C17 5.2(5)
C16 C17 C18 O4 -179.0(3)
C16 C17 C18 C13 1.2(5)
C12 C13 C18 O4 4.4(4)
C12 C13 C18 C17 -175.8(3)
C14 C13 C18 O4 177.2(3)
C14 C13 C18 C17 -3.0(5)
